data_4335331
loop_
_publ_author_name
'Suman Kundu'
'Suvendu Maity'
'Thomas Weyherm\"uller'
'Prasanta Ghosh'

_publ_section_title
;
 Oxidovanadium Catechol Complexes: Radical versus Non-Radical States and
 Redox Series
;
_journal_name_full 'Inorganic Chemistry'
_journal_page_first 7417
_journal_page_last 7430
_journal_paper_doi 10.1021/ic400166z
_journal_volume 52
_journal_year 2013
_chemical_compound_source 'dichloromethane, methanole'
_chemical_formula_moiety 'C34 H46 N3 O4 V'
_chemical_formula_sum 'C34 H46 N3 O4 V'
_chemical_formula_weight 611.68
_chemical_name_systematic
; 
 ? 
;
_space_group_IT_number 14
_symmetry_cell_setting monoclinic
_symmetry_Int_Tables_number 14
_symmetry_space_group_name_Hall '-P 2ybc'
_symmetry_space_group_name_H-M 'P 1 21/c 1'
_atom_sites_solution_hydrogens geom
_atom_sites_solution_primary direct
_atom_sites_solution_secondary difmap
_audit_block_code WGT-PG-500-17
_audit_creation_date 2011-04-29
_audit_creation_method SHELXL-97
_cell_angle_alpha 90.00
_cell_angle_beta 96.046(11)
_cell_angle_gamma 90.00
_cell_formula_units_Z 4
_cell_length_a 14.305(2)
_cell_length_b 17.230(2)
_cell_length_c 13.792(2)
_cell_measurement_reflns_used 101225
_cell_measurement_temperature 100(2)
_cell_measurement_theta_max 33.0996
_cell_measurement_theta_min 2.7663
_cell_volume 3380.5(8)
_computing_cell_refinement 'DENZO (Bruker AXS, 2006)'
_computing_data_collection 'DATCOL (Bruker AXS, 2006)'
_computing_data_reduction 'DENZO (Bruker AXS, 2006)'
_computing_structure_refinement 'SHELXL-97 (Sheldrick, 1997)'
_computing_structure_solution 'SHELXS-97 (Sheldrick, 1990)'
_diffrn_ambient_temperature 100(2)
_diffrn_detector_area_resol_mean 18.02
_diffrn_measured_fraction_theta_full 0.999
_diffrn_measured_fraction_theta_max 0.999
_diffrn_measurement_device_type 'Bruker AXS Enraf-Nonius KappaCCD'
_diffrn_measurement_method 'CCD \f- and \w-scans'
_diffrn_radiation_monochromator graphite
_diffrn_radiation_source '0.2 x 2mm^2^ focus rotating anode'
_diffrn_radiation_type MoK\a
_diffrn_radiation_wavelength 0.71073
_diffrn_reflns_av_R_equivalents 0.0565
_diffrn_reflns_av_sigmaI/netI 0.0452
_diffrn_reflns_limit_h_max 21
_diffrn_reflns_limit_h_min -21
_diffrn_reflns_limit_k_max 26
_diffrn_reflns_limit_k_min -26
_diffrn_reflns_limit_l_max 21
_diffrn_reflns_limit_l_min -21
_diffrn_reflns_number 93444
_diffrn_reflns_theta_full 33.08
_diffrn_reflns_theta_max 33.08
_diffrn_reflns_theta_min 2.76
_exptl_absorpt_coefficient_mu 0.332
_exptl_absorpt_correction_T_max 0.91648
_exptl_absorpt_correction_T_min 0.89656
_exptl_absorpt_correction_type gaussian
_exptl_absorpt_process_details 'SADABS (Bruker AXS, 2008)'
_exptl_crystal_colour black
_exptl_crystal_density_diffrn 1.202
_exptl_crystal_description block
_exptl_crystal_F_000 1304
_exptl_crystal_size_max 0.38
_exptl_crystal_size_mid 0.36
_exptl_crystal_size_min 0.34
_refine_diff_density_max 0.479
_refine_diff_density_min -0.437
_refine_diff_density_rms 0.058
_refine_ls_extinction_method none
_refine_ls_goodness_of_fit_ref 1.018
_refine_ls_hydrogen_treatment mixed
_refine_ls_matrix_type full
_refine_ls_number_parameters 394
_refine_ls_number_reflns 12806
_refine_ls_number_restraints 0
_refine_ls_restrained_S_all 1.018
_refine_ls_R_factor_all 0.0686
_refine_ls_R_factor_gt 0.0381
_refine_ls_shift/su_max 0.002
_refine_ls_shift/su_mean 0.000
_refine_ls_structure_factor_coef Fsqd
_refine_ls_weighting_details 'calc w=1/[\s^2^(Fo^2^)+(0.0347P)^2^+1.4924P] where P=(Fo^2^+2Fc^2^)/3'
_refine_ls_weighting_scheme calc
_refine_ls_wR_factor_gt 0.0825
_refine_ls_wR_factor_ref 0.0917
_reflns_number_gt 9193
_reflns_number_total 12806
_reflns_threshold_expression >2sigma(I)
_cod_data_source_file ic400166z_si_003_4.cif
_cod_data_source_block 5
_cod_original_sg_symbol_H-M 'P 21/c'
_cod_database_code 4335331

loop_
_symmetry_equiv_pos_as_xyz
'x, y, z'
'-x, y+1/2, -z+1/2'
'-x, -y, -z'
'x, -y-1/2, z-1/2'

loop_
_atom_site_label
_atom_site_type_symbol
_atom_site_fract_x
_atom_site_fract_y
_atom_site_fract_z
_atom_site_U_iso_or_equiv
_atom_site_adp_type
_atom_site_occupancy
_atom_site_symmetry_multiplicity
_atom_site_calc_flag
_atom_site_refinement_flags
V1 V 0.371303(13) 0.578606(11) 0.335902(13) 0.01089(4) Uani 1 1 d .
O1 O 0.36315(5) 0.66220(5) 0.42377(6) 0.01500(16) Uani 1 1 d .
C2 C 0.42336(7) 0.71618(6) 0.46033(8) 0.01213(19) Uani 1 1 d .
C3 C 0.39097(7) 0.78917(6) 0.49086(8) 0.01266(19) Uani 1 1 d .
C4 C 0.45752(8) 0.84089(6) 0.53487(8) 0.0137(2) Uani 1 1 d .
H4 H 0.4361 0.8903 0.5538 0.016 Uiso 1 1 calc R
C5 C 0.55457(8) 0.82484(6) 0.55321(8) 0.01291(19) Uani 1 1 d .
C6 C 0.58413(8) 0.75308(6) 0.52342(8) 0.01321(19) Uani 1 1 d .
H6 H 0.6488 0.7397 0.5352 0.016 Uiso 1 1 calc R
C7 C 0.52068(7) 0.69940(6) 0.47610(8) 0.01184(19) Uani 1 1 d .
C8 C 0.55723(7) 0.62547(6) 0.45161(8) 0.01236(19) Uani 1 1 d .
H8 H 0.6217 0.6155 0.4715 0.015 Uiso 1 1 calc R
N9 N 0.50910(6) 0.57096(5) 0.40435(7) 0.01168(16) Uani 1 1 d .
N10 N 0.55825(7) 0.50339(5) 0.38971(7) 0.01382(18) Uani 1 1 d .
H10 H 0.6042(10) 0.4921(8) 0.4340(11) 0.017 Uiso 1 1 d .
C11 C 0.50986(8) 0.44863(6) 0.33412(8) 0.01245(19) Uani 1 1 d .
C12 C 0.55130(8) 0.37670(7) 0.31615(8) 0.0161(2) Uani 1 1 d .
H12 H 0.6127 0.3643 0.3451 0.019 Uiso 1 1 calc R
C13 C 0.50072(9) 0.32496(7) 0.25576(9) 0.0188(2) Uani 1 1 d .
H13 H 0.5266 0.2758 0.2425 0.023 Uiso 1 1 calc R
C14 C 0.41039(9) 0.34538(7) 0.21374(9) 0.0204(2) Uani 1 1 d .
H14 H 0.3749 0.3107 0.1707 0.025 Uiso 1 1 calc R
C15 C 0.37405(8) 0.41626(7) 0.23573(8) 0.0171(2) Uani 1 1 d .
H15 H 0.3127 0.4296 0.2075 0.020 Uiso 1 1 calc R
N16 N 0.42232(6) 0.46815(5) 0.29638(7) 0.01289(17) Uani 1 1 d .
C17 C 0.28531(8) 0.80708(7) 0.48123(9) 0.0161(2) Uani 1 1 d .
C18 C 0.26510(9) 0.89008(7) 0.51347(10) 0.0209(2) Uani 1 1 d .
H18A H 0.2881 0.8966 0.5825 0.031 Uiso 1 1 calc R
H18B H 0.1972 0.8996 0.5043 0.031 Uiso 1 1 calc R
H18C H 0.2971 0.9271 0.4742 0.031 Uiso 1 1 calc R
C19 C 0.24174(10) 0.79813(8) 0.37476(10) 0.0274(3) Uani 1 1 d .
H19A H 0.2724 0.8342 0.3332 0.041 Uiso 1 1 calc R
H19B H 0.1744 0.8097 0.3705 0.041 Uiso 1 1 calc R
H19C H 0.2508 0.7448 0.3529 0.041 Uiso 1 1 calc R
C20 C 0.23804(9) 0.75142(8) 0.54880(11) 0.0239(3) Uani 1 1 d .
H20A H 0.2469 0.6977 0.5282 0.036 Uiso 1 1 calc R
H20B H 0.1707 0.7630 0.5451 0.036 Uiso 1 1 calc R
H20C H 0.2665 0.7582 0.6161 0.036 Uiso 1 1 calc R
C21 C 0.62468(8) 0.88108(6) 0.60835(8) 0.0151(2) Uani 1 1 d .
C22 C 0.71010(9) 0.89291(8) 0.55138(11) 0.0247(3) Uani 1 1 d .
H22A H 0.6894 0.9148 0.4871 0.037 Uiso 1 1 calc R
H22B H 0.7409 0.8429 0.5433 0.037 Uiso 1 1 calc R
H22C H 0.7545 0.9286 0.5873 0.037 Uiso 1 1 calc R
C23 C 0.58116(9) 0.96067(7) 0.62412(9) 0.0199(2) Uani 1 1 d .
H23A H 0.6283 0.9945 0.6593 0.030 Uiso 1 1 calc R
H23B H 0.5277 0.9546 0.6624 0.030 Uiso 1 1 calc R
H23C H 0.5596 0.9839 0.5608 0.030 Uiso 1 1 calc R
C24 C 0.65713(11) 0.84662(8) 0.70922(10) 0.0289(3) Uani 1 1 d .
H24A H 0.7001 0.8830 0.7459 0.043 Uiso 1 1 calc R
H24B H 0.6896 0.7973 0.7012 0.043 Uiso 1 1 calc R
H24C H 0.6024 0.8377 0.7449 0.043 Uiso 1 1 calc R
O31 O 0.24825(5) 0.55069(5) 0.28513(6) 0.01333(15) Uani 1 1 d .
C32 C 0.19719(8) 0.50166(6) 0.33364(8) 0.0134(2) Uani 1 1 d .
C33 C 0.10915(8) 0.46969(7) 0.29681(8) 0.0166(2) Uani 1 1 d .
C34 C 0.06881(8) 0.41864(7) 0.35846(9) 0.0184(2) Uani 1 1 d .
H34 H 0.0103 0.3956 0.3355 0.022 Uiso 1 1 calc R
C35 C 0.10939(8) 0.39878(7) 0.45333(9) 0.0162(2) Uani 1 1 d .
C36 C 0.19438(8) 0.43237(7) 0.48841(8) 0.0151(2) Uani 1 1 d .
H36 H 0.2219 0.4213 0.5526 0.018 Uiso 1 1 calc R
C37 C 0.23940(7) 0.48285(6) 0.42831(8) 0.01272(19) Uani 1 1 d .
O38 O 0.32208(5) 0.51532(5) 0.45218(6) 0.01319(15) Uani 1 1 d .
C39 C 0.06207(8) 0.48958(8) 0.19441(9) 0.0212(2) Uani 1 1 d .
C40 C 0.05159(9) 0.57810(8) 0.18228(10) 0.0260(3) Uani 1 1 d .
H40A H 0.0212 0.5899 0.1169 0.039 Uiso 1 1 calc R
H40B H 0.1138 0.6024 0.1910 0.039 Uiso 1 1 calc R
H40C H 0.0130 0.5984 0.2312 0.039 Uiso 1 1 calc R
C41 C 0.12219(10) 0.45764(8) 0.11773(9) 0.0255(3) Uani 1 1 d .
H41A H 0.1316 0.4018 0.1278 0.038 Uiso 1 1 calc R
H41B H 0.1833 0.4839 0.1239 0.038 Uiso 1 1 calc R
H41C H 0.0901 0.4668 0.0524 0.038 Uiso 1 1 calc R
C42 C -0.03624(10) 0.45336(11) 0.17589(11) 0.0392(4) Uani 1 1 d .
H42A H -0.0655 0.4692 0.1115 0.059 Uiso 1 1 calc R
H42B H -0.0751 0.4711 0.2260 0.059 Uiso 1 1 calc R
H42C H -0.0310 0.3967 0.1784 0.059 Uiso 1 1 calc R
C43 C 0.05755(8) 0.34141(7) 0.51387(9) 0.0200(2) Uani 1 1 d .
C44 C -0.03809(9) 0.37653(8) 0.53184(10) 0.0241(3) Uani 1 1 d .
H44A H -0.0282 0.4268 0.5644 0.036 Uiso 1 1 calc R
H44B H -0.0704 0.3414 0.5732 0.036 Uiso 1 1 calc R
H44C H -0.0765 0.3837 0.4693 0.036 Uiso 1 1 calc R
C45 C 0.11285(10) 0.32426(9) 0.61299(11) 0.0316(3) Uani 1 1 d .
H45A H 0.1737 0.3012 0.6029 0.047 Uiso 1 1 calc R
H45B H 0.0771 0.2879 0.6495 0.047 Uiso 1 1 calc R
H45C H 0.1230 0.3727 0.6499 0.047 Uiso 1 1 calc R
C46 C 0.04243(10) 0.26420(8) 0.45815(11) 0.0271(3) Uani 1 1 d .
H46A H 0.0033 0.2732 0.3965 0.041 Uiso 1 1 calc R
H46B H 0.0110 0.2271 0.4978 0.041 Uiso 1 1 calc R
H46C H 0.1034 0.2431 0.4447 0.041 Uiso 1 1 calc R
O50 O 0.39442(6) 0.62623(5) 0.24122(6) 0.01681(16) Uani 1 1 d .

loop_
_atom_site_aniso_label
_atom_site_aniso_U_11
_atom_site_aniso_U_22
_atom_site_aniso_U_33
_atom_site_aniso_U_23
_atom_site_aniso_U_13
_atom_site_aniso_U_12
V1 0.00973(8) 0.01110(8) 0.01140(8) -0.00016(7) -0.00092(6) -0.00097(7)
O1 0.0109(3) 0.0134(4) 0.0202(4) -0.0053(3) -0.0006(3) -0.0009(3)
C2 0.0122(4) 0.0126(5) 0.0115(5) -0.0005(4) 0.0008(4) -0.0018(4)
C3 0.0119(5) 0.0129(5) 0.0131(5) 0.0002(4) 0.0006(4) 0.0003(4)
C4 0.0144(5) 0.0119(5) 0.0149(5) -0.0008(4) 0.0022(4) -0.0002(4)
C5 0.0131(5) 0.0132(5) 0.0123(5) -0.0002(4) 0.0008(4) -0.0026(4)
C6 0.0113(4) 0.0140(5) 0.0141(5) 0.0000(4) 0.0003(4) -0.0005(4)
C7 0.0114(4) 0.0125(5) 0.0115(5) -0.0001(4) 0.0008(4) -0.0004(4)
C8 0.0107(4) 0.0132(5) 0.0128(5) 0.0005(4) -0.0001(4) -0.0005(4)
N9 0.0117(4) 0.0114(4) 0.0120(4) -0.0001(3) 0.0014(3) 0.0010(3)
N10 0.0132(4) 0.0120(4) 0.0154(4) -0.0018(3) -0.0025(3) 0.0028(3)
C11 0.0143(5) 0.0128(5) 0.0103(4) 0.0011(4) 0.0018(4) -0.0010(4)
C12 0.0182(5) 0.0147(5) 0.0152(5) 0.0001(4) 0.0018(4) 0.0021(4)
C13 0.0247(6) 0.0141(5) 0.0178(5) -0.0023(4) 0.0034(4) 0.0004(4)
C14 0.0248(6) 0.0175(5) 0.0183(5) -0.0051(4) -0.0005(5) -0.0035(5)
C15 0.0179(5) 0.0168(5) 0.0158(5) -0.0027(4) -0.0014(4) -0.0019(4)
N16 0.0136(4) 0.0135(4) 0.0114(4) -0.0011(3) 0.0001(3) -0.0016(3)
C17 0.0118(5) 0.0160(5) 0.0199(5) -0.0037(4) -0.0012(4) 0.0017(4)
C18 0.0158(5) 0.0174(5) 0.0286(6) -0.0044(5) -0.0013(5) 0.0042(4)
C19 0.0227(6) 0.0304(7) 0.0265(7) -0.0075(5) -0.0100(5) 0.0101(5)
C20 0.0130(5) 0.0222(6) 0.0376(7) -0.0019(5) 0.0072(5) -0.0008(4)
C21 0.0145(5) 0.0139(5) 0.0163(5) -0.0023(4) -0.0006(4) -0.0029(4)
C22 0.0173(6) 0.0215(6) 0.0364(7) -0.0092(5) 0.0078(5) -0.0064(5)
C23 0.0189(5) 0.0170(5) 0.0236(6) -0.0056(4) 0.0016(5) -0.0028(4)
C24 0.0376(8) 0.0224(6) 0.0234(6) 0.0013(5) -0.0127(6) -0.0081(6)
O31 0.0115(3) 0.0152(4) 0.0129(4) 0.0009(3) -0.0004(3) -0.0021(3)
C32 0.0125(5) 0.0147(5) 0.0130(5) 0.0004(4) 0.0003(4) -0.0014(4)
C33 0.0131(5) 0.0203(5) 0.0155(5) 0.0009(4) -0.0022(4) -0.0030(4)
C34 0.0131(5) 0.0220(6) 0.0195(5) 0.0008(5) -0.0015(4) -0.0051(4)
C35 0.0131(5) 0.0179(5) 0.0177(5) 0.0011(4) 0.0021(4) -0.0022(4)
C36 0.0129(5) 0.0183(5) 0.0138(5) 0.0013(4) 0.0006(4) 0.0000(4)
C37 0.0107(4) 0.0140(5) 0.0133(5) -0.0009(4) 0.0002(4) -0.0004(4)
O38 0.0108(3) 0.0155(4) 0.0127(4) 0.0004(3) -0.0012(3) -0.0025(3)
C39 0.0154(5) 0.0302(6) 0.0167(5) 0.0049(5) -0.0051(4) -0.0081(5)
C40 0.0203(6) 0.0338(7) 0.0223(6) 0.0071(5) -0.0045(5) 0.0039(5)
C41 0.0320(7) 0.0279(7) 0.0154(6) 0.0003(5) -0.0031(5) -0.0064(5)
C42 0.0241(7) 0.0645(11) 0.0258(7) 0.0154(7) -0.0129(6) -0.0212(7)
C43 0.0161(5) 0.0224(6) 0.0215(6) 0.0056(5) 0.0017(4) -0.0051(4)
C44 0.0204(6) 0.0255(6) 0.0272(6) 0.0008(5) 0.0075(5) -0.0050(5)
C45 0.0245(7) 0.0414(8) 0.0279(7) 0.0174(6) -0.0019(5) -0.0113(6)
C46 0.0238(6) 0.0200(6) 0.0382(8) 0.0031(5) 0.0071(6) -0.0030(5)
O50 0.0152(4) 0.0177(4) 0.0171(4) 0.0036(3) -0.0006(3) -0.0012(3)

loop_
_atom_type_symbol
_atom_type_description
_atom_type_scat_dispersion_real
_atom_type_scat_dispersion_imag
_atom_type_scat_source
C C 0.0033 0.0016 'International Tables Vol C Tables 4.2.6.8 and 6.1.1.4'
H H 0.0000 0.0000 'International Tables Vol C Tables 4.2.6.8 and 6.1.1.4'
N N 0.0061 0.0033 'International Tables Vol C Tables 4.2.6.8 and 6.1.1.4'
O O 0.0106 0.0060 'International Tables Vol C Tables 4.2.6.8 and 6.1.1.4'
V V 0.3005 0.5294 'International Tables Vol C Tables 4.2.6.8 and 6.1.1.4'

loop_
_exptl_crystal_face_index_h
_exptl_crystal_face_index_k
_exptl_crystal_face_index_l
_exptl_crystal_face_perp_dist
1.00 0.00 0.00 0.2400
-1.00 0.00 0.00 0.1200
0.00 1.00 0.00 0.1600
0.00 -1.00 0.00 0.2200
1.00 -2.00 0.00 0.2500
0.00 -1.00 1.00 0.1700
1.00 6.00 -2.00 0.1800
1.00 -3.00 -9.00 0.1400
0.00 1.00 1.00 0.1700
0.00 -1.00 -1.00 0.1700

loop_
_geom_angle_atom_site_label_1
_geom_angle_atom_site_label_2
_geom_angle_atom_site_label_3
_geom_angle
O50 V1 O31 95.30(4)
O50 V1 O1 99.41(4)
O31 V1 O1 108.26(4)
O50 V1 N9 97.69(4)
O31 V1 N9 161.16(4)
O1 V1 N9 83.00(4)
O50 V1 O38 172.38(4)
O31 V1 O38 77.20(3)
O1 V1 O38 81.92(3)
N9 V1 O38 89.91(3)
O50 V1 N16 98.22(4)
O31 V1 N16 90.50(4)
O1 V1 N16 152.79(4)
N9 V1 N16 74.22(4)
O38 V1 N16 83.34(3)
C2 O1 V1 133.88(7)
O1 C2 C7 120.15(10)
O1 C2 C3 120.88(10)
C7 C2 C3 118.80(10)
C4 C3 C2 117.76(10)
C4 C3 C17 122.00(10)
C2 C3 C17 120.12(9)
C3 C4 C5 124.45(10)
C6 C5 C4 116.58(10)
C6 C5 C21 120.44(10)
C4 C5 C21 122.90(10)
C5 C6 C7 121.53(10)
C6 C7 C2 120.84(10)
C6 C7 C8 117.43(10)
C2 C7 C8 121.56(10)
N9 C8 C7 125.07(10)
C8 N9 N10 115.49(9)
C8 N9 V1 127.14(8)
N10 N9 V1 117.02(7)
C11 N10 N9 115.44(9)
N16 C11 N10 116.25(10)
N16 C11 C12 122.92(10)
N10 C11 C12 120.81(10)
C13 C12 C11 118.28(11)
C12 C13 C14 119.40(11)
C15 C14 C13 119.00(11)
N16 C15 C14 122.69(11)
C11 N16 C15 117.65(10)
C11 N16 V1 116.99(7)
C15 N16 V1 125.36(8)
C18 C17 C3 112.11(9)
C18 C17 C19 107.44(10)
C3 C17 C19 110.99(10)
C18 C17 C20 107.24(10)
C3 C17 C20 108.25(9)
C19 C17 C20 110.76(10)
C23 C21 C22 108.15(10)
C23 C21 C5 112.40(9)
C22 C21 C5 110.11(9)
C23 C21 C24 107.80(10)
C22 C21 C24 109.49(11)
C5 C21 C24 108.84(9)
C32 O31 V1 120.75(7)
O31 C32 C37 113.72(9)
O31 C32 C33 125.14(10)
C37 C32 C33 121.13(10)
C34 C33 C32 115.89(10)
C34 C33 C39 122.19(10)
C32 C33 C39 121.91(10)
C33 C34 C35 124.18(10)
C36 C35 C34 118.71(11)
C36 C35 C43 122.35(10)
C34 C35 C43 118.94(10)
C35 C36 C37 119.50(10)
O38 C37 C36 124.80(10)
O38 C37 C32 114.64(10)
C36 C37 C32 120.55(10)
C37 O38 V1 112.96(7)
C41 C39 C42 108.05(12)
C41 C39 C33 109.28(10)
C42 C39 C33 111.54(10)
C41 C39 C40 109.61(11)
C42 C39 C40 107.91(12)
C33 C39 C40 110.40(10)
C45 C43 C35 112.06(10)
C45 C43 C44 108.41(11)
C35 C43 C44 108.84(10)
C45 C43 C46 108.07(11)
C35 C43 C46 109.60(10)
C44 C43 C46 109.83(10)

loop_
_geom_bond_atom_site_label_1
_geom_bond_atom_site_label_2
_geom_bond_distance
V1 O50 1.6059(9)
V1 O31 1.8870(8)
V1 O1 1.8939(8)
V1 N9 2.0981(10)
V1 O38 2.1201(8)
V1 N16 2.1297(10)
O1 C2 1.3304(13)
C2 C7 1.4160(15)
C2 C3 1.4194(15)
C3 C4 1.3954(15)
C3 C17 1.5346(15)
C4 C5 1.4120(15)
C5 C6 1.3831(15)
C5 C21 1.5371(15)
C6 C7 1.4073(15)
C7 C8 1.4309(15)
C8 N9 1.2987(14)
N9 N10 1.3858(13)
N10 C11 1.3584(14)
C11 N16 1.3472(14)
C11 C12 1.4070(16)
C12 C13 1.3731(16)
C13 C14 1.4041(18)
C14 C15 1.3736(17)
C15 N16 1.3617(14)
C17 C18 1.5340(16)
C17 C19 1.5414(17)
C17 C20 1.5421(18)
C21 C23 1.5309(16)
C21 C22 1.5343(17)
C21 C24 1.5387(17)
O31 C32 1.3408(13)
C32 C37 1.4171(15)
C32 C33 1.4188(15)
C33 C34 1.3902(16)
C33 C39 1.5380(16)
C34 C35 1.4164(16)
C35 C36 1.3868(16)
C35 C43 1.5344(16)
C36 C37 1.4039(15)
C37 O38 1.3184(13)
C39 C41 1.5337(19)
C39 C42 1.5352(18)
C39 C40 1.5401(19)
C43 C45 1.5343(18)
C43 C44 1.5396(18)
C43 C46 1.5403(19)
